data_4076209
loop_
_publ_author_name
'Esteruelas, Miguel A.'
'Hern\'andez, Yohar A.'
'L\'opez, Ana M.'
'Oliv\'an, Montserrat'
'O\~nate, Enrique'

_publ_section_title
;
 Reduction and C(sp2)&#x2212;H Bond Activation of Ketones Promoted by a
 Cyclopentadienyl-Osmium- Dihydride-Dihydrogen Complex
;
_journal_issue 24
_journal_name_full Organometallics
_journal_page_first 5989
_journal_paper_doi 10.1021/om0508177
_journal_volume 24
_journal_year 2005
_chemical_formula_sum 'C22 H34 B F4 O Os P'
_chemical_formula_weight 622.47
_chemical_name_systematic
; 
 ? 
;
_space_group_IT_number 2
_symmetry_cell_setting triclinic
_symmetry_space_group_name_Hall '-P 1'
_symmetry_space_group_name_H-M 'P -1'
_atom_sites_solution_hydrogens geom
_atom_sites_solution_primary direct
_atom_sites_solution_secondary difmap
_audit_creation_method SHELXL-97
_cell_angle_alpha 78.686(2)
_cell_angle_beta 82.2820(10)
_cell_angle_gamma 78.1240(10)
_cell_formula_units_Z 2
_cell_length_a 8.9899(8)
_cell_length_b 11.2125(10)
_cell_length_c 11.9126(11)
_cell_measurement_reflns_used 4001
_cell_measurement_temperature 100(2)
_cell_measurement_theta_max 26
_cell_measurement_theta_min 2
_cell_volume 1146.71(18)
_computing_cell_refinement 'SAINT+ v. 6.1 (Bruker AXS, 2000)'
_computing_data_collection 'SMART v. 5.625 (Bruker AXS, 2000)'
_computing_data_reduction 'SAINT+ v. 6.1 (Bruker AXS, 2000)'
_computing_molecular_graphics 'XP, SHELXTL v. 6.1 (Bruker, 2000)'
_computing_publication_material 'XCIF, SHELXTL v. 6.1 (Bruker, 2000)'
_computing_structure_refinement 'SHELXL-97 (Sheldrick, 1997)'
_computing_structure_solution 'SHELXS-97 (Sheldrick, 1990)'
_diffrn_ambient_temperature 100(2)
_diffrn_detector_area_resol_mean 8.26
_diffrn_measured_fraction_theta_full 0.981
_diffrn_measured_fraction_theta_max 0.904
_diffrn_measurement_device_type 'Bruker SMART APEX CCD system'
_diffrn_measurement_method '\w rotations with narrow frames'
_diffrn_radiation_monochromator graphite
_diffrn_radiation_source 'fine-focus sealed tube'
_diffrn_radiation_type MoK\a
_diffrn_radiation_wavelength 0.71073
_diffrn_reflns_av_R_equivalents 0.0348
_diffrn_reflns_av_sigmaI/netI 0.0755
_diffrn_reflns_limit_h_max 12
_diffrn_reflns_limit_h_min -11
_diffrn_reflns_limit_k_max 15
_diffrn_reflns_limit_k_min -14
_diffrn_reflns_limit_l_max 16
_diffrn_reflns_limit_l_min -15
_diffrn_reflns_number 12019
_diffrn_reflns_theta_full 27.50
_diffrn_reflns_theta_max 28.81
_diffrn_reflns_theta_min 1.75
_diffrn_standards_decay_% 'no decay'
_exptl_absorpt_coefficient_mu 5.674
_exptl_absorpt_correction_T_max 0.740
_exptl_absorpt_correction_T_min 0.594
_exptl_absorpt_correction_type multi-scan
_exptl_absorpt_process_details
;
 Absorption correction performed with SADABS program. This is based on the
 method of Blessing: Blessing, R. H., Acta Crystallogr., Sect. A 1995, 51, 33.
  
 SADABS: Area-Detector Absorption Correction. Bruker-AXS 
  within SAINT+ package, v. 6.1 (2000).
;
_exptl_crystal_colour colorless
_exptl_crystal_density_diffrn 1.803
_exptl_crystal_density_method 'not measured'
_exptl_crystal_description 'irregular block'
_exptl_crystal_F_000 612
_exptl_crystal_size_max 0.12
_exptl_crystal_size_mid 0.08
_exptl_crystal_size_min 0.02
_refine_diff_density_max 1.131
_refine_diff_density_min -1.948
_refine_diff_density_rms 0.145
_refine_ls_extinction_method none
_refine_ls_goodness_of_fit_ref 0.893
_refine_ls_hydrogen_treatment mixed
_refine_ls_matrix_type full
_refine_ls_number_parameters 282
_refine_ls_number_reflns 5414
_refine_ls_number_restraints 1
_refine_ls_restrained_S_all 0.893
_refine_ls_R_factor_all 0.0428
_refine_ls_R_factor_gt 0.0333
_refine_ls_shift/su_max 0.072
_refine_ls_shift/su_mean 0.002
_refine_ls_structure_factor_coef Fsqd
_refine_ls_weighting_details 'calc w=1/[\s^2^(Fo^2^)+(0.0136P)^2^+0.0000P] where P=(Fo^2^+2Fc^2^)/3'
_refine_ls_weighting_scheme calc
_refine_ls_wR_factor_gt 0.0532
_refine_ls_wR_factor_ref 0.0552
_reflns_number_gt 4677
_reflns_number_total 5414
_reflns_threshold_expression >2sigma(I)
_cod_data_source_file om0508177si20050921_011252.cif
_cod_data_source_block mae153as
_cod_database_code 4076209

loop_
_symmetry_equiv_pos_as_xyz
'x, y, z'
'-x, -y, -z'

loop_
_atom_site_label
_atom_site_type_symbol
_atom_site_fract_x
_atom_site_fract_y
_atom_site_fract_z
_atom_site_U_iso_or_equiv
_atom_site_adp_type
_atom_site_occupancy
_atom_site_symmetry_multiplicity
_atom_site_calc_flag
_atom_site_refinement_flags
Os Os 0.10249(2) 0.806208(19) 0.809700(16) 0.01637(5) Uani 1 1 d D
H01 H 0.095(6) 0.911(3) 0.699(3) 0.061(17) Uiso 1 1 d D
P P 0.20429(13) 0.69935(11) 0.65766(10) 0.0173(3) Uani 1 1 d .
F1 F 0.3077(3) 0.6297(3) 0.3037(3) 0.0504(9) Uani 1 1 d .
F2 F 0.0600(3) 0.6870(3) 0.2683(3) 0.0391(8) Uani 1 1 d .
F3 F 0.2250(3) 0.5684(3) 0.1559(2) 0.0365(7) Uani 1 1 d .
F4 F 0.2393(3) 0.7708(3) 0.1452(2) 0.0405(8) Uani 1 1 d .
O O 0.2948(3) 0.6998(3) 0.8836(2) 0.0196(7) Uani 1 1 d .
B B 0.2079(7) 0.6653(6) 0.2181(5) 0.0280(14) Uani 1 1 d .
C1 C 0.2379(5) 0.9295(4) 0.8077(3) 0.0180(10) Uani 1 1 d .
C2 C 0.3761(5) 0.8839(4) 0.8622(4) 0.0191(10) Uani 1 1 d .
C3 C 0.3943(5) 0.7550(4) 0.9040(4) 0.0199(10) Uani 1 1 d .
C4 C 0.5223(5) 0.6762(4) 0.9672(4) 0.0258(11) Uani 1 1 d .
H4A H 0.4807 0.6290 1.0384 0.039 Uiso 1 1 calc R
H4B H 0.5867 0.7289 0.9857 0.039 Uiso 1 1 calc R
H4C H 0.5835 0.6190 0.9189 0.039 Uiso 1 1 calc R
C5 C 0.4774(5) 0.9600(5) 0.8718(4) 0.0263(12) Uani 1 1 d .
H5 H 0.5666 0.9258 0.9101 0.032 Uiso 1 1 calc R
C6 C 0.4486(6) 1.0838(5) 0.8261(4) 0.0311(13) Uani 1 1 d .
H6 H 0.5188 1.1355 0.8295 0.037 Uiso 1 1 calc R
C7 C 0.3118(6) 1.1323(5) 0.7740(4) 0.0311(13) Uani 1 1 d .
H7 H 0.2891 1.2180 0.7430 0.037 Uiso 1 1 calc R
C8 C 0.2111(6) 1.0578(4) 0.7674(4) 0.0240(11) Uani 1 1 d .
H8 H 0.1186 1.0947 0.7341 0.029 Uiso 1 1 calc R
C9 C 0.2961(5) 0.5375(4) 0.7099(4) 0.0188(10) Uani 1 1 d .
H9 H 0.3957 0.5431 0.7352 0.023 Uiso 1 1 calc R
C10 C 0.3376(5) 0.4600(4) 0.6135(4) 0.0250(11) Uani 1 1 d .
H10A H 0.4170 0.3883 0.6364 0.037 Uiso 1 1 calc R
H10B H 0.3756 0.5106 0.5430 0.037 Uiso 1 1 calc R
H10C H 0.2467 0.4315 0.5996 0.037 Uiso 1 1 calc R
C11 C 0.2115(5) 0.4702(4) 0.8149(4) 0.0224(11) Uani 1 1 d .
H11A H 0.1150 0.4571 0.7941 0.034 Uiso 1 1 calc R
H11B H 0.1904 0.5202 0.8761 0.034 Uiso 1 1 calc R
H11C H 0.2746 0.3901 0.8422 0.034 Uiso 1 1 calc R
C12 C 0.0689(5) 0.6889(4) 0.5571(4) 0.0216(11) Uani 1 1 d .
H12 H 0.1313 0.6462 0.4954 0.026 Uiso 1 1 calc R
C13 C -0.0501(5) 0.6104(5) 0.6110(4) 0.0292(12) Uani 1 1 d .
H13A H -0.1227 0.6537 0.6653 0.044 Uiso 1 1 calc R
H13B H 0.0005 0.5309 0.6519 0.044 Uiso 1 1 calc R
H13C H -0.1048 0.5959 0.5506 0.044 Uiso 1 1 calc R
C14 C -0.0094(6) 0.8132(5) 0.4972(4) 0.0392(15) Uani 1 1 d .
H14A H -0.0903 0.8015 0.4551 0.059 Uiso 1 1 calc R
H14B H 0.0654 0.8531 0.4432 0.059 Uiso 1 1 calc R
H14C H -0.0541 0.8657 0.5545 0.059 Uiso 1 1 calc R
C15 C 0.3593(5) 0.7597(4) 0.5573(4) 0.0229(11) Uani 1 1 d .
H15 H 0.3693 0.7210 0.4872 0.027 Uiso 1 1 calc R
C16 C 0.5150(5) 0.7254(5) 0.6043(4) 0.0292(12) Uani 1 1 d .
H16A H 0.5910 0.7596 0.5469 0.044 Uiso 1 1 calc R
H16B H 0.5449 0.6351 0.6213 0.044 Uiso 1 1 calc R
H16C H 0.5093 0.7594 0.6748 0.044 Uiso 1 1 calc R
C17 C 0.3265(6) 0.9006(5) 0.5168(4) 0.0359(13) Uani 1 1 d .
H17A H 0.3316 0.9422 0.5809 0.054 Uiso 1 1 calc R
H17B H 0.2244 0.9258 0.4902 0.054 Uiso 1 1 calc R
H17C H 0.4028 0.9235 0.4537 0.054 Uiso 1 1 calc R
C18 C -0.1426(5) 0.8226(5) 0.8130(4) 0.0261(12) Uani 1 1 d .
H18 H -0.1867 0.8390 0.7421 0.031 Uiso 1 1 calc R
C19 C -0.0976(5) 0.7050(5) 0.8789(4) 0.0277(12) Uani 1 1 d .
H19 H -0.1096 0.6282 0.8623 0.033 Uiso 1 1 calc R
C20 C -0.0321(5) 0.7219(5) 0.9731(4) 0.0268(12) Uani 1 1 d .
H20 H 0.0114 0.6577 1.0305 0.032 Uiso 1 1 calc R
C21 C -0.0409(5) 0.8501(5) 0.9693(4) 0.0275(12) Uani 1 1 d .
H21 H -0.0060 0.8869 1.0238 0.033 Uiso 1 1 calc R
C22 C -0.1105(5) 0.9127(5) 0.8709(4) 0.0288(12) Uani 1 1 d .
H22 H -0.1325 0.9999 0.8469 0.035 Uiso 1 1 calc R

loop_
_atom_site_aniso_label
_atom_site_aniso_U_11
_atom_site_aniso_U_22
_atom_site_aniso_U_33
_atom_site_aniso_U_23
_atom_site_aniso_U_13
_atom_site_aniso_U_12
Os 0.01663(9) 0.01927(10) 0.01315(9) -0.00420(7) -0.00250(6) -0.00121(7)
P 0.0201(6) 0.0184(7) 0.0128(6) -0.0029(5) -0.0012(5) -0.0025(5)
F1 0.043(2) 0.069(3) 0.0396(19) -0.0101(18) -0.0218(16) 0.0006(17)
F2 0.0294(17) 0.0367(19) 0.050(2) -0.0134(16) 0.0019(14) -0.0022(14)
F3 0.050(2) 0.0292(18) 0.0313(17) -0.0121(14) 0.0008(14) -0.0060(14)
F4 0.057(2) 0.0340(19) 0.0334(18) -0.0047(15) -0.0002(15) -0.0177(16)
O 0.0208(17) 0.0205(18) 0.0173(16) -0.0055(14) -0.0058(13) 0.0017(14)
B 0.034(3) 0.028(3) 0.024(3) -0.005(3) -0.008(3) -0.005(3)
C1 0.024(2) 0.021(3) 0.007(2) -0.0026(19) 0.0034(18) -0.003(2)
C2 0.023(3) 0.022(3) 0.012(2) -0.004(2) 0.0001(19) -0.003(2)
C3 0.021(2) 0.026(3) 0.014(2) -0.006(2) -0.0005(19) -0.005(2)
C4 0.021(3) 0.028(3) 0.029(3) -0.004(2) -0.006(2) -0.006(2)
C5 0.024(3) 0.029(3) 0.028(3) -0.012(2) 0.001(2) -0.007(2)
C6 0.043(3) 0.031(3) 0.028(3) -0.015(3) 0.001(2) -0.019(3)
C7 0.052(4) 0.017(3) 0.022(3) -0.001(2) 0.004(2) -0.009(3)
C8 0.034(3) 0.024(3) 0.015(2) -0.005(2) -0.003(2) -0.004(2)
C9 0.019(2) 0.019(3) 0.019(2) -0.003(2) -0.0047(19) -0.0038(19)
C10 0.031(3) 0.021(3) 0.023(3) -0.007(2) -0.001(2) -0.003(2)
C11 0.024(3) 0.021(3) 0.021(3) -0.004(2) -0.002(2) -0.002(2)
C12 0.024(3) 0.027(3) 0.015(2) -0.007(2) -0.0060(19) 0.000(2)
C13 0.024(3) 0.043(3) 0.025(3) -0.011(3) -0.010(2) -0.003(2)
C14 0.054(4) 0.034(3) 0.030(3) -0.002(3) -0.022(3) 0.001(3)
C15 0.023(3) 0.024(3) 0.022(3) -0.005(2) 0.002(2) -0.005(2)
C16 0.028(3) 0.034(3) 0.027(3) -0.009(2) 0.004(2) -0.012(2)
C17 0.039(3) 0.026(3) 0.039(3) -0.003(3) 0.012(3) -0.011(3)
C18 0.022(3) 0.034(3) 0.020(3) -0.006(2) -0.003(2) -0.001(2)
C19 0.019(3) 0.043(3) 0.026(3) -0.016(3) 0.003(2) -0.009(2)
C20 0.024(3) 0.039(3) 0.017(2) -0.003(2) 0.007(2) -0.011(2)
C21 0.025(3) 0.038(3) 0.022(3) -0.015(2) 0.009(2) -0.009(2)
C22 0.021(3) 0.031(3) 0.032(3) -0.008(2) 0.000(2) 0.001(2)

loop_
_atom_type_symbol
_atom_type_description
_atom_type_scat_dispersion_real
_atom_type_scat_dispersion_imag
_atom_type_scat_source
C C 0.0033 0.0016 'International Tables Vol C Tables 4.2.6.8 and 6.1.1.4'
H H 0.0000 0.0000 'International Tables Vol C Tables 4.2.6.8 and 6.1.1.4'
B B 0.0013 0.0007 'International Tables Vol C Tables 4.2.6.8 and 6.1.1.4'
O O 0.0106 0.0060 'International Tables Vol C Tables 4.2.6.8 and 6.1.1.4'
F F 0.0171 0.0103 'International Tables Vol C Tables 4.2.6.8 and 6.1.1.4'
P P 0.1023 0.0942 'International Tables Vol C Tables 4.2.6.8 and 6.1.1.4'
Os Os -1.2165 7.6030 'International Tables Vol C Tables 4.2.6.8 and 6.1.1.4'

loop_
_geom_angle_atom_site_label_1
_geom_angle_atom_site_label_2
_geom_angle_atom_site_label_3
_geom_angle
C1 Os O 76.08(15)
C1 Os C22 98.27(18)
O Os C22 135.83(15)
C1 Os C18 133.09(18)
O Os C18 143.22(16)
C22 Os C18 38.46(17)
C1 Os C21 94.46(17)
O Os C21 98.96(15)
C22 Os C21 37.10(17)
C18 Os C21 62.45(17)
C1 Os C20 123.51(16)
O Os C20 85.21(15)
C22 Os C20 61.18(19)
C18 Os C20 60.73(17)
C21 Os C20 36.44(17)
C1 Os C19 155.21(16)
O Os C19 107.05(15)
C22 Os C19 61.85(19)
C18 Os C19 36.57(17)
C21 Os C19 60.78(17)
C20 Os C19 35.40(15)
C1 Os P 106.24(12)
O Os P 82.09(8)
C22 Os P 139.49(13)
C18 Os P 104.36(12)
C21 Os P 158.82(14)
C20 Os P 123.45(13)
C19 Os P 98.54(12)
C1 Os H01 66.4(18)
O Os H01 128.2(18)
C22 Os H01 85.3(18)
C18 Os H01 88.0(18)
C21 Os H01 117.7(18)
C20 Os H01 145.4(18)
C19 Os H01 122.1(18)
P Os H01 76.0(18)
C12 P C9 105.6(2)
C12 P C15 101.8(2)
C9 P C15 102.3(2)
C12 P Os 116.59(15)
C9 P Os 112.03(14)
C15 P Os 116.82(15)
C3 O Os 118.1(3)
F2 B F4 109.7(4)
F2 B F1 109.3(4)
F4 B F1 110.4(5)
F2 B F3 108.9(5)
F4 B F3 109.8(4)
F1 B F3 108.6(4)
C8 C1 C2 114.1(4)
C8 C1 Os 129.0(3)
C2 C1 Os 116.7(3)
C5 C2 C3 125.7(4)
C5 C2 C1 122.9(4)
C3 C2 C1 111.5(4)
O C3 C2 117.2(4)
O C3 C4 116.1(4)
C2 C3 C4 126.7(4)
C3 C4 H4A 109.5
C3 C4 H4B 109.5
H4A C4 H4B 109.5
C3 C4 H4C 109.5
H4A C4 H4C 109.5
H4B C4 H4C 109.5
C6 C5 C2 120.4(5)
C6 C5 H5 119.8
C2 C5 H5 119.8
C5 C6 C7 118.2(5)
C5 C6 H6 120.9
C7 C6 H6 120.9
C8 C7 C6 121.1(5)
C8 C7 H7 119.4
C6 C7 H7 119.4
C7 C8 C1 123.2(4)
C7 C8 H8 118.4
C1 C8 H8 118.4
C11 C9 C10 111.3(4)
C11 C9 P 115.4(3)
C10 C9 P 112.5(3)
C11 C9 H9 105.5
C10 C9 H9 105.5
P C9 H9 105.5
C9 C10 H10A 109.5
C9 C10 H10B 109.5
H10A C10 H10B 109.5
C9 C10 H10C 109.5
H10A C10 H10C 109.5
H10B C10 H10C 109.5
C9 C11 H11A 109.5
C9 C11 H11B 109.5
H11A C11 H11B 109.5
C9 C11 H11C 109.5
H11A C11 H11C 109.5
H11B C11 H11C 109.5
C14 C12 C13 109.6(4)
C14 C12 P 113.8(3)
C13 C12 P 113.9(3)
C14 C12 H12 106.3
C13 C12 H12 106.3
P C12 H12 106.3
C12 C13 H13A 109.5
C12 C13 H13B 109.5
H13A C13 H13B 109.5
C12 C13 H13C 109.5
H13A C13 H13C 109.5
H13B C13 H13C 109.5
C12 C14 H14A 109.5
C12 C14 H14B 109.5
H14A C14 H14B 109.5
C12 C14 H14C 109.5
H14A C14 H14C 109.5
H14B C14 H14C 109.5
C16 C15 C17 107.8(4)
C16 C15 P 113.9(3)
C17 C15 P 114.2(3)
C16 C15 H15 106.8
C17 C15 H15 106.8
P C15 H15 106.8
C15 C16 H16A 109.5
C15 C16 H16B 109.5
H16A C16 H16B 109.5
C15 C16 H16C 109.5
H16A C16 H16C 109.5
H16B C16 H16C 109.5
C15 C17 H17A 109.5
C15 C17 H17B 109.5
H17A C17 H17B 109.5
C15 C17 H17C 109.5
H17A C17 H17C 109.5
H17B C17 H17C 109.5
C19 C18 C22 108.1(4)
C19 C18 Os 76.7(3)
C22 C18 Os 70.3(3)
C19 C18 H18 125.9
C22 C18 H18 125.9
Os C18 H18 118.9
C20 C19 C18 107.4(5)
C20 C19 Os 72.2(3)
C18 C19 Os 66.7(3)
C20 C19 H19 126.3
C18 C19 H19 126.3
Os C19 H19 126.3
C19 C20 C21 109.1(4)
C19 C20 Os 72.4(3)
C21 C20 Os 69.3(3)
C19 C20 H20 125.4
C21 C20 H20 125.4
Os C20 H20 124.4
C22 C21 C20 107.5(4)
C22 C21 Os 68.6(3)
C20 C21 Os 74.3(3)
C22 C21 H21 126.3
C20 C21 H21 126.3
Os C21 H21 122.5
C21 C22 C18 107.8(5)
C21 C22 Os 74.3(3)
C18 C22 Os 71.2(3)
C21 C22 H22 126.1
C18 C22 H22 126.1
Os C22 H22 120.2

loop_
_geom_bond_atom_site_label_1
_geom_bond_atom_site_label_2
_geom_bond_distance
Os C1 2.016(5)
Os O 2.082(3)
Os C22 2.156(4)
Os C18 2.168(5)
Os C21 2.229(4)
Os C20 2.294(5)
Os C19 2.297(5)
Os P 2.3470(11)
Os H01 1.585(10)
P C12 1.853(4)
P C9 1.855(4)
P C15 1.858(5)
F1 B 1.394(6)
F2 B 1.377(6)
F3 B 1.403(6)
F4 B 1.379(7)
O C3 1.261(5)
C1 C8 1.405(6)
C1 C2 1.432(6)
C2 C5 1.399(6)
C2 C3 1.416(6)
C3 C4 1.491(6)
C4 H4A 0.9800
C4 H4B 0.9800
C4 H4C 0.9800
C5 C6 1.372(6)
C5 H5 0.9500
C6 C7 1.410(7)
C6 H6 0.9500
C7 C8 1.371(7)
C7 H7 0.9500
C8 H8 0.9500
C9 C11 1.524(6)
C9 C10 1.534(6)
C9 H9 1.0000
C10 H10A 0.9800
C10 H10B 0.9800
C10 H10C 0.9800
C11 H11A 0.9800
C11 H11B 0.9800
C11 H11C 0.9800
C12 C14 1.513(6)
C12 C13 1.521(6)
C12 H12 1.0000
C13 H13A 0.9800
C13 H13B 0.9800
C13 H13C 0.9800
C14 H14A 0.9800
C14 H14B 0.9800
C14 H14C 0.9800
C15 C16 1.525(6)
C15 C17 1.536(6)
C15 H15 1.0000
C16 H16A 0.9800
C16 H16B 0.9800
C16 H16C 0.9800
C17 H17A 0.9800
C17 H17B 0.9800
C17 H17C 0.9800
C18 C19 1.406(6)
C18 C22 1.425(6)
C18 H18 0.9500
C19 C20 1.396(6)
C19 H19 0.9500
C20 C21 1.416(7)
C20 H20 0.9500
C21 C22 1.397(6)
C21 H21 0.9500
C22 H22 0.9500
